data_7155177
loop_
_publ_author_name
'Herrera, Lizzi'
'Stephens, David E.'
'D'Avila, Abigail'
'George, Kathryn G.'
'Arman, Hadi'
'Zhang, Yu'
'Perry, George'
'Lleonart, Ricardo'
'Larionov, Oleg V.'
'Fern\'andez, Patricia L'

_publ_section_title
;
 Insights into the structural patterns of the antileishmanial activity of
 bi- and tricyclic N-heterocycles.
;
_journal_issue 29
_journal_name_full 'Organic &amp; biomolecular chemistry'
_journal_page_first 7053
_journal_page_last 7060
_journal_paper_doi 10.1039/c6ob01149g
_journal_volume 14
_journal_year 2016
_chemical_formula_moiety 'C22 H22 N2 O'
_chemical_formula_sum 'C22 H22 N2 O'
_chemical_formula_weight 330.42
_chemical_name_systematic
; 
(4aR^*^,9aR^*^)-4a,9-diallyl-3-phenyl-4,4a,9,9a-tetrahydro-[1,2]oxazino
[6,5-b]indole
;
_space_group_IT_number 2
_symmetry_cell_setting triclinic
_symmetry_space_group_name_Hall '-P 1'
_symmetry_space_group_name_H-M 'P -1'
_atom_sites_solution_hydrogens geom
_atom_sites_solution_primary direct
_atom_sites_solution_secondary difmap
_audit_creation_method SHELXL-97
_audit_update_record
;
2016-03-03 deposited with the CCDC.
2016-06-27 downloaded from the CCDC.
;
_cell_angle_alpha 114.934(8)
_cell_angle_beta 101.127(13)
_cell_angle_gamma 92.311(14)
_cell_formula_units_Z 2
_cell_length_a 9.059(2)
_cell_length_b 9.9601(19)
_cell_length_c 11.1789(18)
_cell_measurement_reflns_used 4051
_cell_measurement_temperature 98(2)
_cell_measurement_theta_max 40.2
_cell_measurement_theta_min 2.1
_cell_volume 889.0(3)
_computing_cell_refinement
;
CrystalClear-SM Expert 2.0 r5 (Rigaku, 2010)
;
_computing_data_collection
;
CrystalClear-SM Expert 2.0 r5 (Rigaku, 2010)
;
_computing_data_reduction
;
CrystalClear-SM Expert 2.0 r5 (Rigaku, 2010)
;
_computing_publication_material 'publCIF (Westrip, 2010)'
_computing_structure_refinement 'SHELXL-97 (Sheldrick, 1997)'
_computing_structure_solution 'SHELXS-97 (Sheldrick, 1990)'
_diffrn_ambient_temperature 98(2)
_diffrn_detector_area_resol_mean 28.5714
_diffrn_measured_fraction_theta_full 0.991
_diffrn_measured_fraction_theta_max 0.991
_diffrn_measurement_device_type
;
Saturn724 (2x2 bin mode)
;
_diffrn_measurement_method \w
_diffrn_radiation_monochromator graphite
_diffrn_radiation_source 'sealed tube'
_diffrn_radiation_type MoK\a
_diffrn_radiation_wavelength 0.71073
_diffrn_reflns_av_R_equivalents 0.0375
_diffrn_reflns_av_sigmaI/netI 0.0358
_diffrn_reflns_limit_h_max 11
_diffrn_reflns_limit_h_min -9
_diffrn_reflns_limit_k_max 12
_diffrn_reflns_limit_k_min -12
_diffrn_reflns_limit_l_max 14
_diffrn_reflns_limit_l_min -14
_diffrn_reflns_number 6937
_diffrn_reflns_reduction_process 'Lp corrections applied'
_diffrn_reflns_theta_full 27.50
_diffrn_reflns_theta_max 27.50
_diffrn_reflns_theta_min 2.28
_diffrn_standards_decay_% <1
_diffrn_standards_interval_count 0
_diffrn_standards_number 0
_exptl_absorpt_coefficient_mu 0.076
_exptl_absorpt_correction_T_max 1.000
_exptl_absorpt_correction_T_min 0.891
_exptl_absorpt_correction_type multi-scan
_exptl_absorpt_process_details 'ABSCOR (Higashi, 1995)'
_exptl_crystal_colour colourless
_exptl_crystal_density_diffrn 1.234
_exptl_crystal_density_method 'not measured'
_exptl_crystal_description needle
_exptl_crystal_F_000 352
_exptl_crystal_size_max 0.54
_exptl_crystal_size_mid 0.15
_exptl_crystal_size_min 0.06
_refine_diff_density_max 0.310
_refine_diff_density_min -0.225
_refine_diff_density_rms 0.043
_refine_ls_extinction_method none
_refine_ls_goodness_of_fit_ref 1.019
_refine_ls_hydrogen_treatment mixed
_refine_ls_matrix_type full
_refine_ls_number_parameters 292
_refine_ls_number_reflns 4043
_refine_ls_number_restraints 0
_refine_ls_restrained_S_all 1.019
_refine_ls_R_factor_all 0.0476
_refine_ls_R_factor_gt 0.0438
_refine_ls_shift/su_max 0.000
_refine_ls_shift/su_mean 0.000
_refine_ls_structure_factor_coef Fsqd
_refine_ls_weighting_details 'calc w=1/[\s^2^(Fo^2^)+(0.0200P)^2^+0.5200P] where P=(Fo^2^+2Fc^2^)/3'
_refine_ls_weighting_scheme calc
_refine_ls_wR_factor_gt 0.0907
_refine_ls_wR_factor_ref 0.0931
_reflns_number_gt 3675
_reflns_number_total 4043
_reflns_threshold_expression >2sigma(I)
_cod_data_source_file c6ob01149g2.cif
_cod_data_source_block dptoi
_cod_depositor_comments 'Adding full bibliography for 7155174--7155178.cif.'
_cod_original_sg_symbol_H-M P-1
_cod_database_code 7155177

loop_
_symmetry_equiv_pos_as_xyz
'x, y, z'
'-x, -y, -z'

loop_
_atom_site_label
_atom_site_type_symbol
_atom_site_fract_x
_atom_site_fract_y
_atom_site_fract_z
_atom_site_U_iso_or_equiv
_atom_site_adp_type
_atom_site_occupancy
_atom_site_symmetry_multiplicity
_atom_site_calc_flag
O1 O 0.66318(9) 0.53230(9) 0.00644(8) 0.01676(19) Uani 1 1 d
N1 N 0.79892(11) 0.32084(12) -0.07264(10) 0.0167(2) Uani 1 1 d
N2 N 0.72589(11) 0.62271(11) -0.04765(10) 0.0163(2) Uani 1 1 d
C10 C 0.83746(13) 0.27615(13) -0.19711(12) 0.0149(2) Uani 1 1 d
C9 C 0.97545(14) 0.23886(13) -0.23072(12) 0.0164(2) Uani 1 1 d
C4 C 0.57990(13) 0.32181(13) -0.22858(12) 0.0158(2) Uani 1 1 d
C1 C 0.65229(13) 0.37208(13) -0.07605(12) 0.0152(2) Uani 1 1 d
C5 C 0.71085(13) 0.26780(13) -0.29535(12) 0.0156(2) Uani 1 1 d
C2 C 0.65764(13) 0.58786(13) -0.17082(12) 0.0165(2) Uani 1 1 d
C11 C 0.71380(13) 0.68033(14) -0.23171(12) 0.0172(2) Uani 1 1 d
C3 C 0.53099(13) 0.45957(14) -0.24616(12) 0.0169(2) Uani 1 1 d
C6 C 0.71915(14) 0.21905(14) -0.42902(13) 0.0190(3) Uani 1 1 d
C8 C 0.98192(14) 0.19022(14) -0.36659(13) 0.0191(3) Uani 1 1 d
C20 C 0.90349(14) 0.35074(14) 0.05450(12) 0.0180(2) Uani 1 1 d
C16 C 0.70958(15) 0.62123(15) -0.37020(13) 0.0207(3) Uani 1 1 d
C17 C 0.44298(14) 0.19792(14) -0.28059(13) 0.0190(3) Uani 1 1 d
C7 C 0.85624(15) 0.17853(14) -0.46543(13) 0.0207(3) Uani 1 1 d
C12 C 0.77864(15) 0.82921(14) -0.14817(13) 0.0210(3) Uani 1 1 d
C18 C 0.48176(15) 0.06805(14) -0.25171(13) 0.0217(3) Uani 1 1 d
C13 C 0.83718(16) 0.91562(15) -0.20214(14) 0.0237(3) Uani 1 1 d
C15 C 0.76947(15) 0.70872(15) -0.42360(13) 0.0227(3) Uani 1 1 d
C14 C 0.83254(15) 0.85576(15) -0.34034(14) 0.0226(3) Uani 1 1 d
C21 C 0.83381(16) 0.29400(17) 0.13865(14) 0.0250(3) Uani 1 1 d
C22 C 0.8479(2) 0.3709(2) 0.27023(17) 0.0389(4) Uani 1 1 d
C19 C 0.41395(19) 0.02023(18) -0.18008(16) 0.0322(3) Uani 1 1 d
H3B H 0.442(2) 0.491(2) -0.2060(18) 0.039 Uiso 1 1 d
H17A H 0.360(2) 0.242(2) -0.2376(18) 0.039 Uiso 1 1 d
H1A H 0.590(2) 0.331(2) -0.0310(18) 0.039 Uiso 1 1 d
H3A H 0.502(2) 0.437(2) -0.3444(18) 0.039 Uiso 1 1 d
H20A H 0.942(2) 0.462(2) 0.1094(18) 0.039 Uiso 1 1 d
H7A H 0.862(2) 0.144(2) -0.5613(18) 0.039 Uiso 1 1 d
H17B H 0.408(2) 0.163(2) -0.3820(18) 0.039 Uiso 1 1 d
H9A H 1.062(2) 0.248(2) -0.1645(18) 0.039 Uiso 1 1 d
H8A H 1.077(2) 0.161(2) -0.3926(18) 0.039 Uiso 1 1 d
H18A H 0.564(2) 0.017(2) -0.2901(18) 0.039 Uiso 1 1 d
H14A H 0.871(2) 0.918(2) -0.3788(18) 0.039 Uiso 1 1 d
H16A H 0.667(2) 0.516(2) -0.4292(18) 0.039 Uiso 1 1 d
H20B H 0.993(2) 0.300(2) 0.0295(18) 0.039 Uiso 1 1 d
H21A H 0.776(2) 0.192(2) 0.0890(18) 0.039 Uiso 1 1 d
H12A H 0.780(2) 0.872(2) -0.0513(19) 0.039 Uiso 1 1 d
H6A H 0.630(2) 0.211(2) -0.4973(18) 0.039 Uiso 1 1 d
H13A H 0.885(2) 1.021(2) -0.1400(18) 0.039 Uiso 1 1 d
H15A H 0.769(2) 0.665(2) -0.5209(18) 0.039 Uiso 1 1 d
H19A H 0.443(2) -0.064(2) -0.1632(18) 0.039 Uiso 1 1 d
H19B H 0.329(2) 0.072(2) -0.1391(18) 0.039 Uiso 1 1 d
H22B H 0.909(2) 0.474(2) 0.3212(18) 0.039 Uiso 1 1 d
H22A H 0.807(2) 0.330(2) 0.3242(18) 0.039 Uiso 1 1 d

loop_
_atom_site_aniso_label
_atom_site_aniso_U_11
_atom_site_aniso_U_22
_atom_site_aniso_U_33
_atom_site_aniso_U_23
_atom_site_aniso_U_13
_atom_site_aniso_U_12
O1 0.0197(4) 0.0156(4) 0.0163(4) 0.0074(3) 0.0067(3) 0.0007(3)
N1 0.0155(5) 0.0211(5) 0.0146(5) 0.0082(4) 0.0046(4) 0.0041(4)
N2 0.0171(5) 0.0157(5) 0.0184(5) 0.0089(4) 0.0061(4) 0.0017(4)
C10 0.0179(6) 0.0112(5) 0.0157(5) 0.0060(4) 0.0040(4) -0.0006(4)
C9 0.0164(6) 0.0142(5) 0.0181(6) 0.0071(5) 0.0035(5) 0.0005(4)
C4 0.0144(5) 0.0163(6) 0.0153(5) 0.0062(5) 0.0027(4) 0.0002(4)
C1 0.0151(5) 0.0152(6) 0.0155(5) 0.0068(5) 0.0041(4) 0.0012(4)
C5 0.0158(5) 0.0132(5) 0.0169(6) 0.0056(5) 0.0043(4) 0.0003(4)
C2 0.0155(5) 0.0159(6) 0.0188(6) 0.0076(5) 0.0051(5) 0.0036(4)
C11 0.0164(5) 0.0180(6) 0.0198(6) 0.0105(5) 0.0043(5) 0.0035(4)
C3 0.0145(5) 0.0184(6) 0.0177(6) 0.0084(5) 0.0027(5) 0.0020(4)
C6 0.0204(6) 0.0188(6) 0.0169(6) 0.0077(5) 0.0029(5) 0.0012(5)
C8 0.0194(6) 0.0169(6) 0.0226(6) 0.0084(5) 0.0089(5) 0.0022(5)
C20 0.0180(6) 0.0193(6) 0.0156(6) 0.0074(5) 0.0022(5) 0.0017(5)
C16 0.0217(6) 0.0201(6) 0.0187(6) 0.0081(5) 0.0027(5) -0.0007(5)
C17 0.0156(6) 0.0193(6) 0.0190(6) 0.0064(5) 0.0025(5) -0.0014(5)
C7 0.0256(6) 0.0199(6) 0.0171(6) 0.0073(5) 0.0082(5) 0.0029(5)
C12 0.0265(6) 0.0177(6) 0.0198(6) 0.0082(5) 0.0078(5) 0.0044(5)
C18 0.0200(6) 0.0177(6) 0.0217(6) 0.0048(5) 0.0023(5) -0.0020(5)
C13 0.0306(7) 0.0173(6) 0.0243(7) 0.0095(5) 0.0079(5) 0.0031(5)
C15 0.0252(6) 0.0250(7) 0.0195(6) 0.0110(5) 0.0056(5) 0.0022(5)
C14 0.0250(6) 0.0232(7) 0.0257(7) 0.0152(6) 0.0084(5) 0.0044(5)
C21 0.0267(7) 0.0298(7) 0.0261(7) 0.0180(6) 0.0085(6) 0.0089(6)
C22 0.0472(10) 0.0545(11) 0.0292(8) 0.0263(8) 0.0185(7) 0.0225(8)
C19 0.0403(8) 0.0276(8) 0.0325(8) 0.0154(7) 0.0121(7) 0.0015(6)

loop_
_atom_type_symbol
_atom_type_description
_atom_type_scat_dispersion_real
_atom_type_scat_dispersion_imag
_atom_type_scat_source
C C 0.0033 0.0016 'International Tables Vol C Tables 4.2.6.8 and 6.1.1.4'
H H 0.0000 0.0000 'International Tables Vol C Tables 4.2.6.8 and 6.1.1.4'
N N 0.0061 0.0033 'International Tables Vol C Tables 4.2.6.8 and 6.1.1.4'
O O 0.0106 0.0060 'International Tables Vol C Tables 4.2.6.8 and 6.1.1.4'

loop_
_geom_angle_atom_site_label_1
_geom_angle_atom_site_label_2
_geom_angle_atom_site_label_3
_geom_angle
N2 O1 C1 114.45(8)
C10 N1 C1 111.38(10)
C10 N1 C20 125.31(10)
C1 N1 C20 121.51(10)
C2 N2 O1 112.79(10)
N1 C10 C9 129.19(11)
N1 C10 C5 109.72(10)
C9 C10 C5 121.07(11)
C10 C9 C8 117.63(11)
C10 C9 H9A 121.4(11)
C8 C9 H9A 121.0(11)
C5 C4 C3 110.67(10)
C5 C4 C17 112.71(10)
C3 C4 C17 110.84(10)
C5 C4 C1 102.87(9)
C3 C4 C1 108.08(10)
C17 C4 C1 111.33(10)
N1 C1 O1 112.30(9)
N1 C1 C4 105.13(9)
O1 C1 C4 113.50(9)
N1 C1 H1A 111.0(10)
O1 C1 H1A 101.8(10)
C4 C1 H1A 113.4(10)
C6 C5 C10 120.50(11)
C6 C5 C4 130.09(11)
C10 C5 C4 109.40(10)
N2 C2 C11 115.59(11)
N2 C2 C3 120.99(11)
C11 C2 C3 123.41(11)
C16 C11 C12 118.78(12)
C16 C11 C2 121.61(11)
C12 C11 C2 119.56(11)
C2 C3 C4 109.56(10)
C2 C3 H3B 107.2(10)
C4 C3 H3B 110.0(10)
C2 C3 H3A 110.7(10)
C4 C3 H3A 110.9(10)
H3B C3 H3A 108.5(14)
C5 C6 C7 119.33(12)
C5 C6 H6A 120.1(10)
C7 C6 H6A 120.6(10)
C7 C8 C9 121.81(12)
C7 C8 H8A 119.4(10)
C9 C8 H8A 118.8(10)
N1 C20 C21 112.16(11)
N1 C20 H20A 111.5(10)
C21 C20 H20A 109.7(10)
N1 C20 H20B 105.9(10)
C21 C20 H20B 110.6(10)
H20A C20 H20B 106.8(14)
C15 C16 C11 120.38(12)
C15 C16 H16A 120.0(10)
C11 C16 H16A 119.6(10)
C18 C17 C4 112.66(10)
C18 C17 H17A 110.0(10)
C4 C17 H17A 108.3(10)
C18 C17 H17B 109.5(10)
C4 C17 H17B 107.4(10)
H17A C17 H17B 108.9(14)
C8 C7 C6 119.63(12)
C8 C7 H7A 121.3(10)
C6 C7 H7A 119.1(10)
C13 C12 C11 120.48(12)
C13 C12 H12A 120.4(11)
C11 C12 H12A 119.1(11)
C19 C18 C17 124.55(13)
C19 C18 H18A 119.6(11)
C17 C18 H18A 115.8(10)
C12 C13 C14 120.35(13)
C12 C13 H13A 118.9(10)
C14 C13 H13A 120.7(10)
C14 C15 C16 120.36(12)
C14 C15 H15A 119.9(10)
C16 C15 H15A 119.8(10)
C15 C14 C13 119.64(12)
C15 C14 H14A 120.1(10)
C13 C14 H14A 120.2(10)
C22 C21 C20 123.63(15)
C22 C21 H21A 120.8(10)
C20 C21 H21A 115.6(10)
C21 C22 H22B 120.7(10)
C21 C22 H22A 122.4(11)
H22B C22 H22A 116.8(15)
C18 C19 H19A 121.8(11)
C18 C19 H19B 120.9(10)
H19A C19 H19B 117.4(15)

loop_
_geom_bond_atom_site_label_1
_geom_bond_atom_site_label_2
_geom_bond_distance
O1 N2 1.4317(13)
O1 C1 1.4554(14)
N1 C10 1.3906(15)
N1 C1 1.4415(15)
N1 C20 1.4514(15)
N2 C2 1.2844(16)
C10 C9 1.3939(17)
C10 C5 1.3991(17)
C9 C8 1.4004(17)
C9 H9A 0.939(18)
C4 C5 1.5194(16)
C4 C3 1.5363(17)
C4 C17 1.5467(17)
C4 C1 1.5525(16)
C1 H1A 1.001(18)
C5 C6 1.3817(17)
C2 C11 1.4816(17)
C2 C3 1.5033(17)
C11 C16 1.3970(17)
C11 C12 1.4022(18)
C3 H3B 0.996(18)
C3 H3A 1.001(18)
C6 C7 1.4028(18)
C6 H6A 0.975(18)
C8 C7 1.3878(18)
C8 H8A 0.979(18)
C20 C21 1.5004(18)
C20 H20A 1.019(18)
C20 H20B 0.996(18)
C16 C15 1.3913(18)
C16 H16A 0.981(18)
C17 C18 1.4987(18)
C17 H17A 0.986(18)
C17 H17B 1.012(18)
C7 H7A 0.990(18)
C12 C13 1.3822(18)
C12 H12A 0.979(18)
C18 C19 1.317(2)
C18 H18A 0.980(18)
C13 C14 1.3930(19)
C13 H13A 1.002(18)
C15 C14 1.3840(19)
C15 H15A 0.986(18)
C14 H14A 0.978(18)
C21 C22 1.318(2)
C21 H21A 0.990(18)
C22 H22B 1.013(19)
C22 H22A 0.977(19)
C19 H19A 0.973(19)
C19 H19B 1.015(18)
